data_4003633
loop_
_publ_author_name
'Guo, Jing'
'Zhou, Cong'
'Xie, Sheng'
'Luo, Shenglian'
'Gopalakrishna, Tullimilli Y.'
'Sun, Zhe'
'Jouha, Jabrane'
'Wu, Jishan'
'Zeng, Zebing'

_publ_section_title
;
 Large Aromatic Hydrocarbon Radical Cation with Global Aromaticity and
 State-Associated Magnetic Activity
;
_journal_issue 14
_journal_name_full 'Chemistry of Materials'
_journal_page_first 5927
_journal_page_last 5936
_journal_paper_doi 10.1021/acs.chemmater.9b05099
_journal_volume 32
_journal_year 2020
_chemical_formula_moiety 'F6 Sb, C72 H78 O8'
_chemical_formula_sum 'C72 H78 F6 O8 Sb'
_chemical_formula_weight 1307.09
_space_group_crystal_system orthorhombic
_space_group_IT_number 70
_space_group_name_Hall '-F 2uv 2vw'
_space_group_name_H-M_alt 'F d d d :2'
_atom_sites_solution_hydrogens geom
_atom_sites_solution_primary dual
_audit_creation_date 2018-07-16
_audit_creation_method
;
Olex2 1.2
(compiled 2018.05.29 svn.r3508 for OlexSys, GUI svn.r5506)
;
_cell_angle_alpha 90
_cell_angle_beta 90
_cell_angle_gamma 90
_cell_formula_units_Z 16
_cell_length_a 18.2924(7)
_cell_length_b 23.5585(8)
_cell_length_c 59.258(2)
_cell_measurement_reflns_used 9980
_cell_measurement_temperature 170(2)
_cell_measurement_theta_max 46.53
_cell_measurement_theta_min 3.30
_cell_volume 25536.7(16)
_computing_cell_refinement 'SAINT v8.37A (Bruker, 2015)'
_computing_data_reduction 'SAINT v8.37A (Bruker, 2015)'
_computing_molecular_graphics 'Olex2 (Dolomanov et al., 2009)'
_computing_publication_material 'Olex2 (Dolomanov et al., 2009)'
_computing_structure_refinement 'XL (Sheldrick, 2008)'
_computing_structure_solution 'ShelXT (Sheldrick, 2015)'
_diffrn_ambient_temperature 170.02
_diffrn_measured_fraction_theta_full 0.999
_diffrn_measured_fraction_theta_max 0.991
_diffrn_measurement_device_type 'Bruker D8 Venture'
_diffrn_measurement_method '\f and \w scans'
_diffrn_radiation_type GaK\a
_diffrn_radiation_wavelength 1.34139
_diffrn_reflns_av_R_equivalents 0.1085
_diffrn_reflns_av_unetI/netI 0.0705
_diffrn_reflns_Laue_measured_fraction_full 0.999
_diffrn_reflns_Laue_measured_fraction_max 0.991
_diffrn_reflns_limit_h_max 22
_diffrn_reflns_limit_h_min -22
_diffrn_reflns_limit_k_max 28
_diffrn_reflns_limit_k_min -21
_diffrn_reflns_limit_l_max 72
_diffrn_reflns_limit_l_min -72
_diffrn_reflns_number 68997
_diffrn_reflns_point_group_measured_fraction_full 0.999
_diffrn_reflns_point_group_measured_fraction_max 0.991
_diffrn_reflns_theta_full 53.594
_diffrn_reflns_theta_max 55.332
_diffrn_reflns_theta_min 3.297
_diffrn_standards_number 0
_exptl_absorpt_coefficient_mu 2.734
_exptl_absorpt_correction_T_max 0.7508
_exptl_absorpt_correction_T_min 0.5754
_exptl_absorpt_correction_type multi-scan
_exptl_absorpt_process_details
'SADABS-2016/2 (Bruker,2016/2) was used for absorption correction. wR2(int) was 0.1659 before and 0.0736 after correction. The Ratio of minimum to maximum transmission is 0.7664. The \l/2 correction factor is Not present.'
_exptl_crystal_colour green
_exptl_crystal_density_diffrn 1.360
_exptl_crystal_description plate
_exptl_crystal_F_000 10864
_exptl_crystal_size_max 0.05
_exptl_crystal_size_mid 0.03
_exptl_crystal_size_min 0.01
_refine_diff_density_max 0.709
_refine_diff_density_min -1.450
_refine_diff_density_rms 0.099
_refine_ls_extinction_method none
_refine_ls_goodness_of_fit_ref 1.024
_refine_ls_hydrogen_treatment constr
_refine_ls_matrix_type full
_refine_ls_number_parameters 402
_refine_ls_number_reflns 6122
_refine_ls_number_restraints 56
_refine_ls_restrained_S_all 1.049
_refine_ls_R_factor_all 0.1524
_refine_ls_R_factor_gt 0.0876
_refine_ls_shift/su_max 0.012
_refine_ls_shift/su_mean 0.001
_refine_ls_structure_factor_coef Fsqd
_refine_ls_weighting_details 'w=1/[\s^2^(Fo^2^)+(0.1432P)^2^+204.1407P] where P=(Fo^2^+2Fc^2^)/3'
_refine_ls_weighting_scheme calc
_refine_ls_wR_factor_gt 0.2448
_refine_ls_wR_factor_ref 0.2937
_reflns_Friedel_coverage 0.000
_reflns_number_gt 3236
_reflns_number_total 6122
_reflns_threshold_expression 'I > 2\s(I)'
_cod_data_source_file cm9b05099_si_005.cif
_cod_data_source_block wmj18129
_cod_depositor_comments
;Adding full bibliography for 4003630--4003634.cif.

 Adding full bibliography for 4003630--4003634.cif.
;
_cod_original_sg_symbol_H-M 'F d d d'
_cod_database_code 4003633
_shelx_shelxl_version_number 2014/7
_shelx_space_group_comment
;
The symmetry employed for this shelxl refinement is uniquely defined
by the following loop, which should always be used as a source of
symmetry information in preference to the above space-group names.
They are only intended as comments.
;
_shelx_estimated_absorpt_t_max 0.973
_shelx_estimated_absorpt_t_min 0.875
_olex2_refinement_description
;
1. Fixed Uiso
 At 1.2 times of:
  All C(H) groups, All C(H,H) groups
 At 1.5 times of:
  All C(H,H,H) groups
2. Restrained distances
 C34-C33 = C35-C34 = C35-C36 = C29-C28 = C30-C29 = C30-C31
 1.53 with sigma of 0.02
 C35-C34 = C30-C29
 1.53 with sigma of 0.002
3. Uiso/Uaniso restraints and constraints
O2 \\sim O4 \\sim C28 \\sim C29 \\sim C30 \\sim C31 \\sim C33 \\sim C34 \\sim
C35 \\sim C36: within 2A with sigma of 0.01 and sigma for terminal atoms of 0.02
4.a Secondary CH2 refined with riding coordinates:
 C28(H28A,H28B), C29(H29A,H29B), C30(H30A,H30B), C33(H33A,H33B), C34(H34A,
 H34B), C35(H35A,H35B)
4.b Aromatic/amide H refined with riding coordinates:
 C10(H10), C11(H11), C12(H12), C13(H13), C20(H20), C22(H22)
4.c Idealised Me refined as rotating group:
 C24(H24A,H24B,H24C), C25(H25A,H25B,H25C), C26(H26A,H26B,H26C), C27(H27A,H27B,
 H27C), C31(H31A,H31B,H31C), C32(H32A,H32B,H32C), C36(H36A,H36B,H36C)
;
_olex2_submission_special_instructions 'No special instructions were received'

loop_
_space_group_symop_operation_xyz
'x, y, z'
'-x+3/4, -y+3/4, z'
'-x+3/4, y, -z+3/4'
'x, -y+3/4, -z+3/4'
'x, y+1/2, z+1/2'
'-x+3/4, -y+5/4, z+1/2'
'-x+3/4, y+1/2, -z+5/4'
'x, -y+5/4, -z+5/4'
'x+1/2, y, z+1/2'
'-x+5/4, -y+3/4, z+1/2'
'-x+5/4, y, -z+5/4'
'x+1/2, -y+3/4, -z+5/4'
'x+1/2, y+1/2, z'
'-x+5/4, -y+5/4, z'
'-x+5/4, y+1/2, -z+3/4'
'x+1/2, -y+5/4, -z+3/4'
'-x, -y, -z'
'x-3/4, y-3/4, -z'
'x-3/4, -y, z-3/4'
'-x, y-3/4, z-3/4'
'-x, -y+1/2, -z+1/2'
'x-3/4, y-1/4, -z+1/2'
'x-3/4, -y+1/2, z-1/4'
'-x, y-1/4, z-1/4'
'-x+1/2, -y, -z+1/2'
'x-1/4, y-3/4, -z+1/2'
'x-1/4, -y, z-1/4'
'-x+1/2, y-3/4, z-1/4'
'-x+1/2, -y+1/2, -z'
'x-1/4, y-1/4, -z'
'x-1/4, -y+1/2, z-3/4'
'-x+1/2, y-1/4, z-3/4'

loop_
_atom_site_label
_atom_site_type_symbol
_atom_site_fract_x
_atom_site_fract_y
_atom_site_fract_z
_atom_site_U_iso_or_equiv
_atom_site_adp_type
_atom_site_occupancy
_atom_site_site_symmetry_order
_atom_site_calc_flag
_atom_site_refinement_flags_posn
_atom_site_refinement_flags_adp
_atom_site_refinement_flags_occupancy
_atom_site_disorder_assembly
_atom_site_disorder_group
Sb1 Sb 0.6250 0.6250 0.6250 0.0938(5) Uani 1 4 d S T P . .
F1 F 0.6258(5) 0.5704(4) 0.60277(12) 0.172(4) Uani 1 1 d . . . . .
F2 F 0.5257(8) 0.6250 0.6250 0.246(9) Uani 1 2 d S T P . .
Sb2 Sb 0.8750 0.3750 0.3750 0.0665(4) Uani 1 4 d S T P . .
F3 F 0.8730(4) 0.4312(3) 0.39640(11) 0.146(3) Uani 1 1 d . . . . .
F4 F 0.7767(5) 0.3750 0.3750 0.233(9) Uani 1 2 d S T P . .
O1 O 0.6206(3) 0.47376(19) 0.53878(8) 0.0675(13) Uani 1 1 d . . . . .
O2 O 0.5744(3) 0.58563(17) 0.53688(8) 0.0622(12) Uani 1 1 d . U . . .
O3 O 0.7511(3) 0.5033(2) 0.42355(8) 0.0758(15) Uani 1 1 d . . . . .
O4 O 0.6940(3) 0.6077(2) 0.42199(8) 0.0746(14) Uani 1 1 d . U . . .
C1 C 0.6353(4) 0.5055(3) 0.52058(11) 0.0545(16) Uani 1 1 d . . . . .
C2 C 0.6132(4) 0.5621(3) 0.51976(12) 0.0588(17) Uani 1 1 d . . . . .
C3 C 0.6278(4) 0.5946(3) 0.50029(11) 0.0561(16) Uani 1 1 d . . . . .
C4 C 0.6477(4) 0.5667(3) 0.48009(11) 0.0565(16) Uani 1 1 d . . . . .
C5 C 0.6432(4) 0.5976(3) 0.45950(12) 0.0584(17) Uani 1 1 d . . . . .
C6 C 0.6820(4) 0.5750(3) 0.44109(12) 0.0631(18) Uani 1 1 d . . . . .
C7 C 0.7103(4) 0.5210(3) 0.44156(11) 0.0606(17) Uani 1 1 d . . . . .
C8 C 0.7059(4) 0.4853(3) 0.46104(11) 0.0588(17) Uani 1 1 d . . . . .
C9 C 0.7346(4) 0.4284(3) 0.46241(12) 0.0602(17) Uani 1 1 d . . . . .
C10 C 0.7635(5) 0.3981(3) 0.44400(14) 0.075(2) Uani 1 1 d . . . . .
H10 H 0.7645 0.4156 0.4296 0.090 Uiso 1 1 calc R . . . .
C11 C 0.7908(5) 0.3433(3) 0.44631(15) 0.081(2) Uani 1 1 d . . . . .
H11 H 0.8085 0.3233 0.4335 0.097 Uiso 1 1 calc R . . . .
C12 C 0.7921(5) 0.3180(3) 0.46751(15) 0.087(3) Uani 1 1 d . . . . .
H12 H 0.8129 0.2813 0.4693 0.104 Uiso 1 1 calc R . . . .
C13 C 0.7641(4) 0.3450(3) 0.48557(13) 0.073(2) Uani 1 1 d . . . . .
H13 H 0.7650 0.3268 0.4999 0.087 Uiso 1 1 calc R . . . .
C14 C 0.7336(4) 0.3998(3) 0.48372(12) 0.0591(17) Uani 1 1 d . . . . .
C15 C 0.7027(4) 0.4257(3) 0.50332(12) 0.0578(17) Uani 1 1 d . . . . .
C16 C 0.6705(4) 0.4794(2) 0.50157(11) 0.0566(17) Uani 1 1 d . . . . .
C17 C 0.6732(4) 0.5101(3) 0.48067(11) 0.0556(16) Uani 1 1 d . . . . .
C18 C 0.7077(4) 0.3936(3) 0.52527(12) 0.0598(17) Uani 1 1 d . . . . .
C19 C 0.6568(4) 0.3528(3) 0.53100(13) 0.0617(17) Uani 1 1 d . . . . .
C20 C 0.6637(5) 0.3235(3) 0.55098(14) 0.072(2) Uani 1 1 d . . . . .
H20 H 0.6285 0.2955 0.5549 0.087 Uiso 1 1 calc R . . . .
C21 C 0.7223(5) 0.3345(3) 0.56575(13) 0.076(2) Uani 1 1 d . . . . .
C22 C 0.7726(5) 0.3757(3) 0.55995(14) 0.074(2) Uani 1 1 d . . . . .
H22 H 0.8116 0.3841 0.5700 0.089 Uiso 1 1 calc R . . . .
C23 C 0.7670(4) 0.4054(3) 0.53948(12) 0.0644(18) Uani 1 1 d . . . . .
C24 C 0.8243(4) 0.4487(3) 0.53308(14) 0.079(2) Uani 1 1 d . . . . .
H24A H 0.8528 0.4345 0.5203 0.119 Uiso 1 1 calc GR . . . .
H24B H 0.8569 0.4553 0.5459 0.119 Uiso 1 1 calc GR . . . .
H24C H 0.8004 0.4844 0.5289 0.119 Uiso 1 1 calc GR . . . .
C25 C 0.7299(6) 0.3010(4) 0.58771(14) 0.102(3) Uani 1 1 d . . . . .
H25A H 0.6821 0.2859 0.5921 0.153 Uiso 1 1 calc GR . . . .
H25B H 0.7483 0.3261 0.5996 0.153 Uiso 1 1 calc GR . . . .
H25C H 0.7643 0.2696 0.5855 0.153 Uiso 1 1 calc GR . . . .
C26 C 0.5920(5) 0.3404(3) 0.51531(15) 0.082(2) Uani 1 1 d . . . . .
H26A H 0.5620 0.3746 0.5137 0.123 Uiso 1 1 calc GR . . . .
H26B H 0.5623 0.3098 0.5217 0.123 Uiso 1 1 calc GR . . . .
H26C H 0.6102 0.3289 0.5004 0.123 Uiso 1 1 calc GR . . . .
C27 C 0.6426(5) 0.4956(4) 0.56088(13) 0.082(2) Uani 1 1 d . . . . .
H27A H 0.6893 0.5158 0.5595 0.123 Uiso 1 1 calc GR . . . .
H27B H 0.6482 0.4640 0.5715 0.123 Uiso 1 1 calc GR . . . .
H27C H 0.6052 0.5218 0.5665 0.123 Uiso 1 1 calc GR . . . .
C28 C 0.4997(5) 0.5650(4) 0.53801(16) 0.095(2) Uani 1 1 d D U . . .
H28A H 0.4992 0.5230 0.5381 0.114 Uiso 1 1 calc R . . . .
H28B H 0.4718 0.5782 0.5247 0.114 Uiso 1 1 calc R . . . .
C29 C 0.4637(6) 0.5890(4) 0.56064(19) 0.123(3) Uani 1 1 d D U . . .
H29A H 0.4203 0.5662 0.5649 0.148 Uiso 1 1 calc R . . . .
H29B H 0.4992 0.5879 0.5732 0.148 Uiso 1 1 calc R . . . .
C30 C 0.4419(7) 0.6501(4) 0.5553(2) 0.144(4) Uani 1 1 d D U . . .
H30A H 0.4040 0.6518 0.5434 0.172 Uiso 1 1 calc R . . . .
H30B H 0.4845 0.6732 0.5507 0.172 Uiso 1 1 calc R . . . .
C31 C 0.4106(7) 0.6697(6) 0.5791(2) 0.141(4) Uani 1 1 d D U . . .
H31A H 0.3998 0.7104 0.5787 0.212 Uiso 1 1 calc GR . . . .
H31B H 0.4470 0.6622 0.5909 0.212 Uiso 1 1 calc GR . . . .
H31C H 0.3657 0.6486 0.5824 0.212 Uiso 1 1 calc GR . . . .
C32 C 0.7143(6) 0.4985(4) 0.40193(13) 0.102(3) Uani 1 1 d . . . . .
H32A H 0.7506 0.4930 0.3900 0.152 Uiso 1 1 calc GR . . . .
H32B H 0.6865 0.5333 0.3990 0.152 Uiso 1 1 calc GR . . . .
H32C H 0.6809 0.4660 0.4022 0.152 Uiso 1 1 calc GR . . . .
C33 C 0.7516(7) 0.6451(5) 0.42302(18) 0.123(3) Uani 1 1 d D U . . .
H33A H 0.7980 0.6234 0.4227 0.148 Uiso 1 1 calc R . . . .
H33B H 0.7494 0.6659 0.4375 0.148 Uiso 1 1 calc R . . . .
C34 C 0.7519(9) 0.6875(5) 0.40385(18) 0.159(4) Uani 1 1 d D U . . .
H34A H 0.8018 0.7037 0.4027 0.191 Uiso 1 1 calc R . . . .
H34B H 0.7186 0.7190 0.4079 0.191 Uiso 1 1 calc R . . . .
C35 C 0.7300(11) 0.6661(6) 0.38050(18) 0.191(5) Uani 1 1 d D U . . .
H35A H 0.7646 0.6365 0.3753 0.230 Uiso 1 1 calc R . . . .
H35B H 0.6803 0.6495 0.3810 0.230 Uiso 1 1 calc R . . . .
C36 C 0.7314(12) 0.7156(6) 0.3646(2) 0.219(7) Uani 1 1 d D U . . .
H36A H 0.7115 0.7041 0.3500 0.329 Uiso 1 1 calc GR . . . .
H36B H 0.7819 0.7287 0.3627 0.329 Uiso 1 1 calc GR . . . .
H36C H 0.7017 0.7466 0.3708 0.329 Uiso 1 1 calc GR . . . .

loop_
_atom_site_aniso_label
_atom_site_aniso_U_11
_atom_site_aniso_U_22
_atom_site_aniso_U_33
_atom_site_aniso_U_23
_atom_site_aniso_U_13
_atom_site_aniso_U_12
Sb1 0.1491(12) 0.0687(8) 0.0637(7) 0.000 0.000 0.000
F1 0.303(12) 0.113(6) 0.099(5) -0.035(4) -0.037(5) 0.021(5)
F2 0.143(10) 0.44(3) 0.159(11) 0.085(12) 0.000 0.000
Sb2 0.0762(7) 0.0670(7) 0.0563(6) 0.000 0.000 0.000
F3 0.252(9) 0.097(5) 0.089(4) -0.029(3) -0.012(4) -0.046(4)
F4 0.078(6) 0.147(9) 0.47(2) -0.165(12) 0.000 0.000
O1 0.096(4) 0.040(3) 0.067(3) 0.004(2) 0.005(2) 0.011(2)
O2 0.081(3) 0.038(2) 0.067(3) -0.001(2) 0.008(2) 0.006(2)
O3 0.114(4) 0.054(3) 0.060(3) -0.003(2) 0.006(3) 0.022(3)
O4 0.114(4) 0.044(3) 0.066(3) 0.002(2) 0.006(3) -0.002(3)
C1 0.072(4) 0.035(3) 0.057(4) 0.006(3) -0.004(3) 0.005(3)
C2 0.082(5) 0.034(3) 0.061(4) -0.003(3) 0.003(3) 0.008(3)
C3 0.075(4) 0.039(3) 0.055(4) -0.001(3) 0.000(3) 0.010(3)
C4 0.074(4) 0.036(3) 0.059(4) -0.002(3) -0.002(3) 0.004(3)
C5 0.071(4) 0.039(3) 0.065(4) -0.001(3) -0.003(3) 0.008(3)
C6 0.088(5) 0.040(4) 0.062(4) 0.000(3) -0.005(4) 0.010(3)
C7 0.079(5) 0.047(4) 0.055(4) -0.008(3) 0.005(3) 0.007(3)
C8 0.073(4) 0.042(4) 0.061(4) -0.004(3) -0.004(3) 0.001(3)
C9 0.075(4) 0.041(4) 0.065(4) -0.009(3) -0.003(3) 0.003(3)
C10 0.101(6) 0.046(4) 0.079(5) -0.004(4) 0.005(4) 0.010(4)
C11 0.108(6) 0.046(4) 0.089(6) -0.005(4) 0.011(5) 0.022(4)
C12 0.122(7) 0.050(4) 0.089(6) -0.003(4) 0.011(5) 0.025(5)
C13 0.090(5) 0.043(4) 0.084(5) -0.004(4) 0.002(4) 0.014(4)
C14 0.066(4) 0.038(3) 0.074(5) -0.006(3) 0.002(3) 0.009(3)
C15 0.064(4) 0.036(3) 0.073(5) -0.003(3) -0.006(3) -0.002(3)
C16 0.072(4) 0.030(3) 0.067(4) -0.006(3) -0.003(3) 0.002(3)
C17 0.070(4) 0.039(3) 0.058(4) -0.008(3) -0.002(3) 0.006(3)
C18 0.075(4) 0.027(3) 0.077(5) -0.004(3) -0.001(4) 0.012(3)
C19 0.075(4) 0.034(3) 0.076(5) -0.008(3) 0.002(4) 0.006(3)
C20 0.095(6) 0.032(4) 0.090(6) 0.005(4) 0.016(5) 0.009(4)
C21 0.116(7) 0.049(4) 0.065(5) 0.002(4) 0.006(5) 0.017(4)
C22 0.092(6) 0.050(4) 0.080(5) -0.009(4) -0.012(4) 0.012(4)
C23 0.077(5) 0.042(4) 0.074(5) 0.003(3) -0.003(4) 0.016(4)
C24 0.082(6) 0.067(5) 0.090(6) -0.003(4) -0.013(4) 0.000(4)
C25 0.155(9) 0.072(6) 0.080(6) 0.015(5) 0.004(6) 0.018(6)
C26 0.091(6) 0.053(5) 0.103(6) 0.007(4) -0.007(5) -0.004(4)
C27 0.117(7) 0.070(5) 0.059(5) 0.003(4) -0.006(4) 0.017(5)
C28 0.090(5) 0.079(5) 0.116(5) -0.015(4) 0.009(4) 0.008(4)
C29 0.105(6) 0.109(6) 0.157(7) -0.001(6) 0.013(5) 0.005(5)
C30 0.120(7) 0.140(8) 0.171(8) -0.009(7) 0.000(7) 0.014(6)
C31 0.125(8) 0.142(10) 0.157(10) -0.060(8) 0.005(8) 0.030(8)
C32 0.159(9) 0.083(6) 0.063(5) -0.014(4) -0.014(5) 0.040(6)
C33 0.157(7) 0.114(6) 0.097(6) 0.033(5) -0.004(5) -0.042(6)
C34 0.220(9) 0.144(7) 0.113(6) 0.040(6) -0.009(7) -0.066(7)
C35 0.268(11) 0.172(9) 0.135(8) 0.053(8) 0.003(9) -0.054(9)
C36 0.365(17) 0.166(12) 0.127(10) 0.061(9) -0.017(12) -0.110(12)

loop_
_atom_type_symbol
_atom_type_description
_atom_type_scat_dispersion_real
_atom_type_scat_dispersion_imag
_atom_type_scat_source
C C 0.0148 0.0070 'International Tables Vol C Tables 4.2.6.8 and 6.1.1.4'
H H 0.0000 0.0000 'International Tables Vol C Tables 4.2.6.8 and 6.1.1.4'
F F 0.0583 0.0400 'International Tables Vol C Tables 4.2.6.8 and 6.1.1.4'
O O 0.0412 0.0250 'International Tables Vol C Tables 4.2.6.8 and 6.1.1.4'
Sb Sb 0.1003 4.6759 'International Tables Vol C Tables 4.2.6.8 and 6.1.1.4'

loop_
_geom_angle_atom_site_label_1
_geom_angle_atom_site_label_2
_geom_angle_atom_site_label_3
_geom_angle
_geom_angle_site_symmetry_1
_geom_angle_site_symmetry_3
_geom_angle_publ_flag
F1 Sb1 F1 179.1(6) . 8 ?
F1 Sb1 F1 91.4(6) 8 14 ?
F1 Sb1 F1 88.6(6) . 14 ?
F1 Sb1 F1 179.1(6) 14 11 ?
F1 Sb1 F1 91.4(6) . 11 ?
F1 Sb1 F1 88.6(6) 8 11 ?
F2 Sb1 F1 90.4(3) . 8 ?
F2 Sb1 F1 89.6(3) . 11 ?
F2 Sb1 F1 89.6(3) . 14 ?
F2 Sb1 F1 90.4(3) 14 11 ?
F2 Sb1 F1 89.6(3) 14 . ?
F2 Sb1 F1 89.6(3) 14 8 ?
F2 Sb1 F1 90.4(3) 14 14 ?
F2 Sb1 F1 90.4(3) . . ?
F2 Sb1 F2 180.0 14 . ?
F3 Sb2 F3 177.8(5) . 4 ?
F3 Sb2 F3 92.5(5) . 2_655 ?
F3 Sb2 F3 92.5(5) 4 3_655 ?
F3 Sb2 F3 87.6(5) . 3_655 ?
F3 Sb2 F3 87.6(5) 4 2_655 ?
F3 Sb2 F3 177.8(5) 2_655 3_655 ?
F4 Sb2 F3 91.1(2) 2_655 4 ?
F4 Sb2 F3 91.1(2) . 2_655 ?
F4 Sb2 F3 88.9(2) 2_655 2_655 ?
F4 Sb2 F3 91.1(2) . 3_655 ?
F4 Sb2 F3 88.9(2) . . ?
F4 Sb2 F3 91.1(2) 2_655 . ?
F4 Sb2 F3 88.9(2) 2_655 3_655 ?
F4 Sb2 F3 88.9(2) . 4 ?
F4 Sb2 F4 180.0 2_655 . ?
C1 O1 C27 118.0(6) . . ?
C2 O2 C28 112.9(5) . . ?
C7 O3 C32 117.3(6) . . ?
C33 O4 C6 116.2(6) . . ?
O1 C1 C2 120.3(6) . . ?
O1 C1 C16 118.9(5) . . ?
C2 C1 C16 120.8(6) . . ?
O2 C2 C1 121.1(6) . . ?
O2 C2 C3 119.2(5) . . ?
C1 C2 C3 119.6(6) . . ?
C2 C3 C3 121.9(4) . 14 ?
C2 C3 C4 119.2(6) . . ?
C4 C3 C3 118.8(4) . 14 ?
C3 C4 C5 118.3(6) . . ?
C3 C4 C17 120.2(6) . . ?
C17 C4 C5 121.5(6) . . ?
C4 C5 C5 118.8(4) . 14 ?
C6 C5 C4 116.2(6) . . ?
C6 C5 C5 124.6(5) . 14 ?
O4 C6 C5 120.2(6) . . ?
C7 C6 O4 118.1(6) . . ?
C7 C6 C5 121.7(6) . . ?
O3 C7 C6 118.1(6) . . ?
O3 C7 C8 118.8(6) . . ?
C6 C7 C8 122.6(6) . . ?
C7 C8 C9 124.8(6) . . ?
C7 C8 C17 116.1(6) . . ?
C17 C8 C9 119.0(6) . . ?
C10 C9 C8 124.4(7) . . ?
C10 C9 C14 116.7(6) . . ?
C14 C9 C8 118.9(6) . . ?
C9 C10 H10 119.0 . . ?
C11 C10 C9 122.0(7) . . ?
C11 C10 H10 119.0 . . ?
C10 C11 H11 120.2 . . ?
C12 C11 C10 119.6(7) . . ?
C12 C11 H11 120.2 . . ?
C11 C12 H12 119.7 . . ?
C13 C12 C11 120.6(7) . . ?
C13 C12 H12 119.7 . . ?
C12 C13 H13 119.3 . . ?
C12 C13 C14 121.4(7) . . ?
C14 C13 H13 119.3 . . ?
C13 C14 C9 119.7(6) . . ?
C13 C14 C15 119.0(6) . . ?
C15 C14 C9 121.4(6) . . ?
C14 C15 C18 117.6(6) . . ?
C16 C15 C14 119.5(6) . . ?
C16 C15 C18 122.9(6) . . ?
C15 C16 C1 121.2(6) . . ?
C15 C16 C17 120.3(6) . . ?
C17 C16 C1 118.5(5) . . ?
C4 C17 C8 120.2(6) . . ?
C4 C17 C16 119.0(6) . . ?
C8 C17 C16 120.7(6) . . ?
C19 C18 C15 121.4(6) . . ?
C19 C18 C23 120.9(7) . . ?
C23 C18 C15 117.8(6) . . ?
C18 C19 C26 120.3(7) . . ?
C20 C19 C18 119.9(7) . . ?
C20 C19 C26 119.7(7) . . ?
C19 C20 H20 119.6 . . ?
C19 C20 C21 120.8(7) . . ?
C21 C20 H20 119.6 . . ?
C20 C21 C25 120.2(8) . . ?
C22 C21 C20 118.8(7) . . ?
C22 C21 C25 121.0(9) . . ?
C21 C22 H22 119.4 . . ?
C21 C22 C23 121.2(8) . . ?
C23 C22 H22 119.4 . . ?
C18 C23 C22 118.4(7) . . ?
C18 C23 C24 121.4(7) . . ?
C22 C23 C24 120.2(7) . . ?
C23 C24 H24A 109.5 . . ?
C23 C24 H24B 109.5 . . ?
C23 C24 H24C 109.5 . . ?
H24A C24 H24B 109.5 . . ?
H24A C24 H24C 109.5 . . ?
H24B C24 H24C 109.5 . . ?
C21 C25 H25A 109.5 . . ?
C21 C25 H25B 109.5 . . ?
C21 C25 H25C 109.5 . . ?
H25A C25 H25B 109.5 . . ?
H25A C25 H25C 109.5 . . ?
H25B C25 H25C 109.5 . . ?
C19 C26 H26A 109.5 . . ?
C19 C26 H26B 109.5 . . ?
C19 C26 H26C 109.5 . . ?
H26A C26 H26B 109.5 . . ?
H26A C26 H26C 109.5 . . ?
H26B C26 H26C 109.5 . . ?
O1 C27 H27A 109.5 . . ?
O1 C27 H27B 109.5 . . ?
O1 C27 H27C 109.5 . . ?
H27A C27 H27B 109.5 . . ?
H27A C27 H27C 109.5 . . ?
H27B C27 H27C 109.5 . . ?
O2 C28 H28A 110.1 . . ?
O2 C28 H28B 110.1 . . ?
O2 C28 C29 108.0(7) . . ?
H28A C28 H28B 108.4 . . ?
C29 C28 H28A 110.1 . . ?
C29 C28 H28B 110.1 . . ?
C28 C29 H29A 110.6 . . ?
C28 C29 H29B 110.6 . . ?
H29A C29 H29B 108.8 . . ?
C30 C29 C28 105.5(8) . . ?
C30 C29 H29A 110.6 . . ?
C30 C29 H29B 110.6 . . ?
C29 C30 H30A 111.6 . . ?
C29 C30 H30B 111.6 . . ?
C29 C30 C31 100.6(9) . . ?
H30A C30 H30B 109.4 . . ?
C31 C30 H30A 111.6 . . ?
C31 C30 H30B 111.6 . . ?
C30 C31 H31A 109.5 . . ?
C30 C31 H31B 109.5 . . ?
C30 C31 H31C 109.5 . . ?
H31A C31 H31B 109.5 . . ?
H31A C31 H31C 109.5 . . ?
H31B C31 H31C 109.5 . . ?
O3 C32 H32A 109.5 . . ?
O3 C32 H32B 109.5 . . ?
O3 C32 H32C 109.5 . . ?
H32A C32 H32B 109.5 . . ?
H32A C32 H32C 109.5 . . ?
H32B C32 H32C 109.5 . . ?
O4 C33 H33A 109.0 . . ?
O4 C33 H33B 109.0 . . ?
O4 C33 C34 113.1(9) . . ?
H33A C33 H33B 107.8 . . ?
C34 C33 H33A 109.0 . . ?
C34 C33 H33B 109.0 . . ?
C33 C34 H34A 107.9 . . ?
C33 C34 H34B 107.9 . . ?
C33 C34 C35 117.5(10) . . ?
H34A C34 H34B 107.2 . . ?
C35 C34 H34A 107.9 . . ?
C35 C34 H34B 107.9 . . ?
C34 C35 H35A 110.1 . . ?
C34 C35 H35B 110.1 . . ?
H35A C35 H35B 108.4 . . ?
C36 C35 C34 107.9(11) . . ?
C36 C35 H35A 110.1 . . ?
C36 C35 H35B 110.1 . . ?
C35 C36 H36A 109.5 . . ?
C35 C36 H36B 109.5 . . ?
C35 C36 H36C 109.5 . . ?
H36A C36 H36B 109.5 . . ?
H36A C36 H36C 109.5 . . ?
H36B C36 H36C 109.5 . . ?

loop_
_geom_bond_atom_site_label_1
_geom_bond_atom_site_label_2
_geom_bond_distance
_geom_bond_site_symmetry_2
_geom_bond_publ_flag
Sb1 F1 1.841(7) . ?
Sb1 F1 1.841(7) 14 ?
Sb1 F1 1.841(7) 11 ?
Sb1 F1 1.841(7) 8 ?
Sb1 F2 1.817(15) . ?
Sb1 F2 1.817(15) 14 ?
Sb2 F3 1.833(6) 2_655 ?
Sb2 F3 1.833(6) 3_655 ?
Sb2 F3 1.833(6) 4 ?
Sb2 F3 1.833(6) . ?
Sb2 F4 1.798(10) 2_655 ?
Sb2 F4 1.798(10) . ?
O1 C1 1.338(8) . ?
O1 C27 1.464(9) . ?
O2 C2 1.357(8) . ?
O2 C28 1.452(10) . ?
O3 C7 1.368(8) . ?
O3 C32 1.452(9) . ?
O4 C6 1.386(8) . ?
O4 C33 1.376(12) . ?
C1 C2 1.394(9) . ?
C1 C16 1.436(9) . ?
C2 C3 1.411(9) . ?
C3 C3 1.434(13) 14 ?
C3 C4 1.413(9) . ?
C4 C5 1.423(9) . ?
C4 C17 1.415(9) . ?
C5 C5 1.451(13) 14 ?
C5 C6 1.406(9) . ?
C6 C7 1.376(9) . ?
C7 C8 1.430(9) . ?
C8 C9 1.442(9) . ?
C8 C17 1.432(9) . ?
C9 C10 1.407(10) . ?
C9 C14 1.432(9) . ?
C10 H10 0.9500 . ?
C10 C11 1.391(10) . ?
C11 H11 0.9500 . ?
C11 C12 1.391(11) . ?
C12 H12 0.9500 . ?
C12 C13 1.346(10) . ?
C13 H13 0.9500 . ?
C13 C14 1.410(9) . ?
C14 C15 1.429(9) . ?
C15 C16 1.399(9) . ?
C15 C18 1.507(9) . ?
C16 C17 1.435(9) . ?
C18 C19 1.381(10) . ?
C18 C23 1.401(10) . ?
C19 C20 1.377(10) . ?
C19 C26 1.535(11) . ?
C20 H20 0.9500 . ?
C20 C21 1.409(12) . ?
C21 C22 1.380(11) . ?
C21 C25 1.528(10) . ?
C22 H22 0.9500 . ?
C22 C23 1.404(10) . ?
C23 C24 1.511(11) . ?
C24 H24A 0.9800 . ?
C24 H24B 0.9800 . ?
C24 H24C 0.9800 . ?
C25 H25A 0.9800 . ?
C25 H25B 0.9800 . ?
C25 H25C 0.9800 . ?
C26 H26A 0.9800 . ?
C26 H26B 0.9800 . ?
C26 H26C 0.9800 . ?
C27 H27A 0.9800 . ?
C27 H27B 0.9800 . ?
C27 H27C 0.9800 . ?
C28 H28A 0.9900 . ?
C28 H28B 0.9900 . ?
C28 C29 1.598(11) . ?
C29 H29A 0.9900 . ?
C29 H29B 0.9900 . ?
C29 C30 1.528(2) . ?
C30 H30A 0.9900 . ?
C30 H30B 0.9900 . ?
C30 C31 1.589(12) . ?
C31 H31A 0.9800 . ?
C31 H31B 0.9800 . ?
C31 H31C 0.9800 . ?
C32 H32A 0.9800 . ?
C32 H32B 0.9800 . ?
C32 H32C 0.9800 . ?
C33 H33A 0.9900 . ?
C33 H33B 0.9900 . ?
C33 C34 1.513(11) . ?
C34 H34A 0.9900 . ?
C34 H34B 0.9900 . ?
C34 C35 1.526(2) . ?
C35 H35A 0.9900 . ?
C35 H35B 0.9900 . ?
C35 C36 1.499(13) . ?
C36 H36A 0.9800 . ?
C36 H36B 0.9800 . ?
C36 H36C 0.9800 . ?
